data_2226684
loop_
_publ_author_name
'Eissmann, Frank'
'Kafurke, Uwe'
'Weber, Edwin'

_publ_section_title
;
 4-(4-Methoxyphenyl)-2-methylbut-3-yn-2-ol
;
_journal_coeditor_code SJ5028
_journal_issue 7
_journal_name_full 'Acta Crystallographica Section E'
_journal_page_first o1866
_journal_paper_doi 10.1107/S1600536810024529
_journal_volume 66
_journal_year 2010
_chemical_formula_iupac 'C12 H14 O2'
_chemical_formula_moiety 'C12 H14 O2'
_chemical_formula_sum 'C12 H14 O2'
_chemical_formula_weight 190.23
_chemical_melting_point 326
_chemical_name_systematic
;
4-(4-Methoxyphenyl)-2-methylbut-3-yn-2-ol
;
_space_group_IT_number 61
_symmetry_cell_setting orthorhombic
_symmetry_space_group_name_Hall '-P 2ac 2ab'
_symmetry_space_group_name_H-M 'P b c a'
_atom_sites_solution_hydrogens geom
_atom_sites_solution_primary direct
_atom_sites_solution_secondary difmap
_audit_creation_method SHELXL-97
_cell_angle_alpha 90.00
_cell_angle_beta 90.00
_cell_angle_gamma 90.00
_cell_formula_units_Z 8
_cell_length_a 16.0390(13)
_cell_length_b 5.8399(5)
_cell_length_c 22.5298(19)
_cell_measurement_reflns_used 9596
_cell_measurement_temperature 153(2)
_cell_measurement_theta_max 35.72
_cell_measurement_theta_min 2.54
_cell_volume 2110.3(3)
_computing_cell_refinement 'SAINT (Bruker, 2007)'
_computing_data_collection 'APEX2 (Bruker, 2007)'
_computing_data_reduction 'SAINT (Bruker, 2007)'
_computing_molecular_graphics 'SHELXTL (Sheldrick, 2008) and ORTEP-3 (Farrugia, 1997)'
_computing_publication_material 'SHELXTL (Sheldrick, 2008) and PLATON (Spek, 2009)'
_computing_structure_refinement 'SHELXL97 (Sheldrick, 2008)'
_computing_structure_solution 'SHELXS97 (Sheldrick, 2008)'
_diffrn_ambient_temperature 153(2)
_diffrn_measured_fraction_theta_full 0.998
_diffrn_measured_fraction_theta_max 0.998
_diffrn_measurement_device_type 'Bruker Kappa APEXII CCD'
_diffrn_measurement_method '\f and \w scans'
_diffrn_radiation_monochromator graphite
_diffrn_radiation_source 'fine-focus sealed tube'
_diffrn_radiation_type MoK\a
_diffrn_radiation_wavelength 0.71073
_diffrn_reflns_av_R_equivalents 0.0253
_diffrn_reflns_av_sigmaI/netI 0.0098
_diffrn_reflns_limit_h_max 19
_diffrn_reflns_limit_h_min -19
_diffrn_reflns_limit_k_max 7
_diffrn_reflns_limit_k_min -7
_diffrn_reflns_limit_l_max 27
_diffrn_reflns_limit_l_min -27
_diffrn_reflns_number 39990
_diffrn_reflns_theta_full 25.49
_diffrn_reflns_theta_max 25.49
_diffrn_reflns_theta_min 2.21
_diffrn_standards_number 0
_exptl_absorpt_coefficient_mu 0.080
_exptl_absorpt_correction_T_max 0.9810
_exptl_absorpt_correction_T_min 0.9279
_exptl_absorpt_correction_type multi-scan
_exptl_absorpt_process_details '(SADABS; Bruker, 2007)'
_exptl_crystal_colour colourless
_exptl_crystal_density_diffrn 1.198
_exptl_crystal_density_method 'not measured'
_exptl_crystal_description piece
_exptl_crystal_F_000 816
_exptl_crystal_size_max 0.60
_exptl_crystal_size_mid 0.28
_exptl_crystal_size_min 0.24
_refine_diff_density_max 0.226
_refine_diff_density_min -0.206
_refine_ls_extinction_method none
_refine_ls_goodness_of_fit_ref 1.098
_refine_ls_hydrogen_treatment constr
_refine_ls_matrix_type full
_refine_ls_number_parameters 131
_refine_ls_number_reflns 1956
_refine_ls_number_restraints 0
_refine_ls_restrained_S_all 1.098
_refine_ls_R_factor_all 0.0464
_refine_ls_R_factor_gt 0.0374
_refine_ls_shift/su_max_lt 0.001
_refine_ls_shift/su_mean 0.000
_refine_ls_structure_factor_coef Fsqd
_refine_ls_weighting_details 'calc w=1/[\s^2^(Fo^2^)+(0.0611P)^2^+0.5536P] where P=(Fo^2^+2Fc^2^)/3'
_refine_ls_weighting_scheme calc
_refine_ls_wR_factor_gt 0.1043
_refine_ls_wR_factor_ref 0.1135
_reflns_number_gt 1662
_reflns_number_total 1956
_reflns_threshold_expression I>2\s(I)
_cod_data_source_file sj5028.cif
_cod_data_source_block I
_cod_database_code 2226684
_cod_database_fobs_code 2226684

loop_
_symmetry_equiv_pos_as_xyz
'x, y, z'
'-x+1/2, -y, z+1/2'
'-x, y+1/2, -z+1/2'
'x+1/2, -y+1/2, -z'
'-x, -y, -z'
'x-1/2, y, -z-1/2'
'x, -y-1/2, z-1/2'
'-x-1/2, y-1/2, z'

loop_
_atom_site_type_symbol
_atom_site_label
_atom_site_fract_x
_atom_site_fract_y
_atom_site_fract_z
_atom_site_U_iso_or_equiv
_atom_site_adp_type
_atom_site_calc_flag
_atom_site_refinement_flags
_atom_site_occupancy
_atom_site_disorder_assembly
_atom_site_disorder_group
O O1 0.37704(6) 0.71897(17) 0.22519(4) 0.0376(3) Uani d . 1 . .
O O2 0.28653(6) 0.0689(2) 0.57437(5) 0.0557(4) Uani d . 1 . .
H H1 0.2669 0.2022 0.5734 0.084 Uiso calc R 1 . .
C C1 0.37656(7) 0.4050(2) 0.39090(5) 0.0278(3) Uani d . 1 . .
C C2 0.42516(8) 0.3244(2) 0.34371(5) 0.0336(3) Uani d . 1 . .
H H2 0.4587 0.1918 0.3490 0.040 Uiso calc R 1 . .
C C3 0.42501(8) 0.4349(2) 0.28967(5) 0.0343(3) Uani d . 1 . .
H H3 0.4587 0.3790 0.2582 0.041 Uiso calc R 1 . .
C C4 0.37571(7) 0.6277(2) 0.28114(5) 0.0282(3) Uani d . 1 . .
C C5 0.32853(8) 0.7139(2) 0.32768(5) 0.0311(3) Uani d . 1 . .
H H5 0.2958 0.8480 0.3224 0.037 Uiso calc R 1 . .
C C6 0.32961(7) 0.6019(2) 0.38213(5) 0.0310(3) Uani d . 1 . .
H H6 0.2975 0.6614 0.4140 0.037 Uiso calc R 1 . .
C C7 0.32340(10) 0.9090(3) 0.21383(6) 0.0427(4) Uani d . 1 . .
H H7A 0.2656 0.8654 0.2224 0.064 Uiso calc R 1 . .
H H7B 0.3283 0.9541 0.1721 0.064 Uiso calc R 1 . .
H H7C 0.3395 1.0378 0.2393 0.064 Uiso calc R 1 . .
C C8 0.37456(7) 0.2863(2) 0.44679(5) 0.0310(3) Uani d . 1 . .
C C9 0.37190(7) 0.1876(2) 0.49347(5) 0.0317(3) Uani d . 1 . .
C C10 0.37033(7) 0.0710(2) 0.55174(5) 0.0313(3) Uani d . 1 . .
C C11 0.39535(9) -0.1775(2) 0.54539(6) 0.0374(3) Uani d . 1 . .
H H11A 0.3914 -0.2535 0.5841 0.056 Uiso calc R 1 . .
H H11B 0.4528 -0.1867 0.5309 0.056 Uiso calc R 1 . .
H H11C 0.3580 -0.2534 0.5171 0.056 Uiso calc R 1 . .
C C12 0.42831(10) 0.1924(2) 0.59512(6) 0.0410(3) Uani d . 1 . .
H H12A 0.4124 0.3540 0.5981 0.061 Uiso calc R 1 . .
H H12B 0.4859 0.1809 0.5809 0.061 Uiso calc R 1 . .
H H12C 0.4239 0.1202 0.6343 0.061 Uiso calc R 1 . .

loop_
_atom_site_aniso_label
_atom_site_aniso_U_11
_atom_site_aniso_U_22
_atom_site_aniso_U_33
_atom_site_aniso_U_12
_atom_site_aniso_U_13
_atom_site_aniso_U_23
O1 0.0414(5) 0.0451(6) 0.0264(5) 0.0022(4) 0.0057(4) 0.0083(4)
O2 0.0300(5) 0.0844(9) 0.0528(6) 0.0158(5) 0.0129(4) 0.0270(6)
C1 0.0240(6) 0.0340(6) 0.0255(6) -0.0028(4) -0.0030(4) 0.0019(5)
C2 0.0319(6) 0.0356(7) 0.0332(7) 0.0071(5) -0.0018(5) 0.0000(5)
C3 0.0312(6) 0.0435(7) 0.0281(6) 0.0046(5) 0.0047(5) -0.0021(5)
C4 0.0271(6) 0.0332(6) 0.0245(6) -0.0059(5) 0.0000(4) 0.0022(5)
C5 0.0330(6) 0.0309(6) 0.0294(6) 0.0041(5) 0.0009(5) 0.0016(5)
C6 0.0293(6) 0.0378(7) 0.0257(6) 0.0030(5) 0.0028(4) -0.0003(5)
C7 0.0548(9) 0.0405(8) 0.0328(7) 0.0018(6) 0.0000(6) 0.0120(6)
C8 0.0260(6) 0.0366(7) 0.0304(6) 0.0016(5) -0.0022(4) 0.0019(5)
C9 0.0261(6) 0.0381(7) 0.0308(7) 0.0049(5) -0.0013(4) 0.0039(5)
C10 0.0240(6) 0.0399(7) 0.0298(6) 0.0050(5) 0.0037(4) 0.0078(5)
C11 0.0412(7) 0.0330(7) 0.0379(7) -0.0044(5) 0.0004(5) 0.0048(5)
C12 0.0576(9) 0.0336(7) 0.0317(7) 0.0058(6) -0.0048(6) 0.0012(5)

loop_
_atom_type_symbol
_atom_type_description
_atom_type_scat_dispersion_real
_atom_type_scat_dispersion_imag
_atom_type_scat_source
C C 0.0033 0.0016 'International Tables Vol C Tables 4.2.6.8 and 6.1.1.4'
H H 0.0000 0.0000 'International Tables Vol C Tables 4.2.6.8 and 6.1.1.4'
O O 0.0106 0.0060 'International Tables Vol C Tables 4.2.6.8 and 6.1.1.4'

loop_
_geom_angle_atom_site_label_1
_geom_angle_atom_site_label_2
_geom_angle_atom_site_label_3
_geom_angle_site_symmetry_1
_geom_angle_site_symmetry_3
_geom_angle
_geom_angle_publ_flag
C4 O1 C7 . . 117.28(10) ?
C10 O2 H1 . . 109.5 ?
C6 C1 C2 . . 118.19(11) ?
C6 C1 C8 . . 120.78(10) ?
C2 C1 C8 . . 121.03(11) ?
C3 C2 C1 . . 120.84(11) ?
C3 C2 H2 . . 119.6 ?
C1 C2 H2 . . 119.6 ?
C2 C3 C4 . . 120.18(11) ?
C2 C3 H3 . . 119.9 ?
C4 C3 H3 . . 119.9 ?
O1 C4 C5 . . 124.29(11) ?
O1 C4 C3 . . 115.72(10) ?
C5 C4 C3 . . 119.99(11) ?
C4 C5 C6 . . 119.30(11) ?
C4 C5 H5 . . 120.4 ?
C6 C5 H5 . . 120.4 ?
C1 C6 C5 . . 121.46(11) ?
C1 C6 H6 . . 119.3 ?
C5 C6 H6 . . 119.3 ?
O1 C7 H7A . . 109.5 ?
O1 C7 H7B . . 109.5 ?
H7A C7 H7B . . 109.5 ?
O1 C7 H7C . . 109.5 ?
H7A C7 H7C . . 109.5 ?
H7B C7 H7C . . 109.5 ?
C9 C8 C1 . . 179.24(12) ?
C8 C9 C10 . . 178.32(13) ?
O2 C10 C9 . . 109.54(10) ?
O2 C10 C11 . . 105.87(11) ?
C9 C10 C11 . . 110.70(10) ?
O2 C10 C12 . . 110.31(11) ?
C9 C10 C12 . . 110.16(10) ?
C11 C10 C12 . . 110.18(10) ?
C10 C11 H11A . . 109.5 ?
C10 C11 H11B . . 109.5 ?
H11A C11 H11B . . 109.5 ?
C10 C11 H11C . . 109.5 ?
H11A C11 H11C . . 109.5 ?
H11B C11 H11C . . 109.5 ?
C10 C12 H12A . . 109.5 ?
C10 C12 H12B . . 109.5 ?
H12A C12 H12B . . 109.5 ?
C10 C12 H12C . . 109.5 ?
H12A C12 H12C . . 109.5 ?
H12B C12 H12C . . 109.5 ?

loop_
_geom_bond_atom_site_label_1
_geom_bond_atom_site_label_2
_geom_bond_site_symmetry_2
_geom_bond_distance
_geom_bond_publ_flag
O1 C4 . 1.3687(14) ?
O1 C7 . 1.4271(17) ?
O2 C10 . 1.4376(14) ?
O2 H1 . 0.8400 ?
C1 C6 . 1.3885(18) ?
C1 C2 . 1.3998(17) ?
C1 C8 . 1.4379(17) ?
C2 C3 . 1.3778(17) ?
C2 H2 . 0.9500 ?
C3 C4 . 1.3895(18) ?
C3 H3 . 0.9500 ?
C4 C5 . 1.3875(17) ?
C5 C6 . 1.3902(17) ?
C5 H5 . 0.9500 ?
C6 H6 . 0.9500 ?
C7 H7A . 0.9800 ?
C7 H7B . 0.9800 ?
C7 H7C . 0.9800 ?
C8 C9 . 1.2000(18) ?
C9 C10 . 1.4791(16) ?
C10 C11 . 1.5125(18) ?
C10 C12 . 1.5239(19) ?
C11 H11A . 0.9800 ?
C11 H11B . 0.9800 ?
C11 H11C . 0.9800 ?
C12 H12A . 0.9800 ?
C12 H12B . 0.9800 ?
C12 H12C . 0.9800 ?

loop_
_geom_hbond_atom_site_label_D
_geom_hbond_atom_site_label_H
_geom_hbond_atom_site_label_A
_geom_hbond_site_symmetry_A
_geom_hbond_distance_DH
_geom_hbond_distance_HA
_geom_hbond_distance_DA
_geom_hbond_angle_DHA
O2 H1 O2 8_665 0.84 2.31 3.1463(7) 178.0
C5 H5 Cg1 8_665 0.95 2.96 3.7452(12) 141.4
C11 H11B \p2 5_656 0.98 2.80 3.7443(14) 160.8

loop_
_geom_torsion_atom_site_label_1
_geom_torsion_atom_site_label_2
_geom_torsion_atom_site_label_3
_geom_torsion_atom_site_label_4
_geom_torsion_site_symmetry_1
_geom_torsion_site_symmetry_2
_geom_torsion_site_symmetry_3
_geom_torsion_site_symmetry_4
_geom_torsion
_geom_torsion_publ_flag
C6 C1 C2 C3 . . . . -1.33(18) ?
C8 C1 C2 C3 . . . . 178.08(11) ?
C1 C2 C3 C4 . . . . -0.57(19) ?
C7 O1 C4 C5 . . . . -2.84(18) ?
C7 O1 C4 C3 . . . . 176.38(11) ?
C2 C3 C4 O1 . . . . -177.19(11) ?
C2 C3 C4 C5 . . . . 2.07(18) ?
O1 C4 C5 C6 . . . . 177.57(11) ?
C3 C4 C5 C6 . . . . -1.62(18) ?
C2 C1 C6 C5 . . . . 1.78(17) ?
C8 C1 C6 C5 . . . . -177.63(11) ?
C4 C5 C6 C1 . . . . -0.33(18) ?

loop_
_cod_related_entry_id
_cod_related_entry_database
_cod_related_entry_code
1 ChemSpider 9496380
